data_6000372
loop_
_publ_author_name
'Claridge, J. B.'
'Layland, R. C.'
'Henley, W. H.'
'zur Loye, H. C.'

_publ_section_title
;
 The structure, characterization, and magnetic properties of Ca4-xNixIrO6
 (x = 0.25, 0.5)
;
_journal_name_full 'Zeitschrift Fur Anorganische Und Allgemeine Chemie'
_journal_page_first 1951
_journal_page_last 1955
_journal_paper_doi 10.1002/(SICI)1521-3749(1998120)624:12<1951::AID-ZAAC1951>3.0.CO;2-G
_journal_volume 624
_journal_year 1998
_chemical_formula_sum 'Ca3.5 Ir Ni0.5 O6'
_space_group_name_H-M_alt 'R -3 c'
_cell_angle_alpha 90.000
_cell_angle_beta 90.000
_cell_angle_gamma 120.000
_cell_length_a 9.2723
_cell_length_b 9.2723
_cell_length_c 11.0825
_cell_volume 825.17
_cod_database_code 6000372

loop_
_atom_site_label
_atom_site_fract_x
_atom_site_fract_y
_atom_site_fract_z
? ? ? ?
